data_7063583
loop_
_publ_author_name
'Somasundaram, Janaki Devi'
'Kabzan, Henrich'
'Gyepes, R\'obert'
'Krivosudsk\'y, Luk\'a\<s'

_publ_section_title
;
 Breaking Boundaries: Novel Tridecavanadate Polyoxometalate with a Unique
 Sixfold Tetradentate Coordination Capacity for Lanthanum(III) and a
 Twofold Bidentate Decavanadate Ligand in a Single Compound
;
_journal_name_full 'New Journal of Chemistry'
_journal_paper_doi 10.1039/D4NJ03690E
_journal_year 2025
_chemical_formula_moiety 'H52 La6 O92 V23, 24[H2O]'
_chemical_formula_sum 'H100 La6 O116 V23'
_chemical_formula_weight 3961.87
_space_group_crystal_system monoclinic
_space_group_IT_number 14
_space_group_name_Hall '-P 2ybc'
_space_group_name_H-M_alt 'P 1 21/c 1'
_atom_sites_solution_hydrogens difmap
_audit_creation_method SHELXL-2019/2
_audit_update_record
;
2024-10-03 deposited with the CCDC.	2024-12-12 downloaded from the CCDC.
;
_cell_angle_alpha 90
_cell_angle_beta 97.169(2)
_cell_angle_gamma 90
_cell_formula_units_Z 2
_cell_length_a 13.2130(10)
_cell_length_b 20.8813(16)
_cell_length_c 18.7007(14)
_cell_measurement_reflns_used 9525
_cell_measurement_temperature 120(2)
_cell_measurement_theta_max 27.1280
_cell_measurement_theta_min 2.4020
_cell_volume 5119.3(7)
_computing_structure_refinement 'SHELXL-2019/2 (Sheldrick, 2019)'
_computing_structure_solution 'SHELXT 2018/2 (Sheldrick, 2018)'
_diffrn_ambient_temperature 120(2)
_diffrn_measured_fraction_theta_full 0.999
_diffrn_measured_fraction_theta_max 0.999
_diffrn_measurement_device '\k-geometry diffractometer'
_diffrn_measurement_device_type 'Bruker Nonius Kappa APEX II'
_diffrn_radiation_type MoK\a
_diffrn_radiation_wavelength 0.71073
_diffrn_reflns_av_R_equivalents 0.0838
_diffrn_reflns_av_unetI/netI 0.0359
_diffrn_reflns_Laue_measured_fraction_full 0.999
_diffrn_reflns_Laue_measured_fraction_max 0.999
_diffrn_reflns_limit_h_max 16
_diffrn_reflns_limit_h_min -16
_diffrn_reflns_limit_k_max 25
_diffrn_reflns_limit_k_min -25
_diffrn_reflns_limit_l_max 23
_diffrn_reflns_limit_l_min -23
_diffrn_reflns_number 120234
_diffrn_reflns_point_group_measured_fraction_full 0.999
_diffrn_reflns_point_group_measured_fraction_max 0.999
_diffrn_reflns_theta_full 25.242
_diffrn_reflns_theta_max 25.999
_diffrn_reflns_theta_min 1.951
_exptl_absorpt_coefficient_mu 4.564
_exptl_absorpt_correction_T_max 0.68
_exptl_absorpt_correction_T_min 0.21
_exptl_absorpt_correction_type 'Numerical Mu From Formula'
_exptl_absorpt_process_details
;
Krause, L., Herbst-Irmer, R., Sheldrick, G. M., Stalke, D. (2015).
"Comparison of silver and molybdenum microfocus X-ray sources for
single-crystal structure determination"
J. Appl. Cryst. 48, 3-10.
doi:10.1107/S1600576714022985
;
_exptl_crystal_colour 'translucent yellow'
_exptl_crystal_density_diffrn 2.570
_exptl_crystal_description plate
_exptl_crystal_F_000 3798
_exptl_crystal_size_max 0.549
_exptl_crystal_size_mid 0.523
_exptl_crystal_size_min 0.080
_refine_diff_density_max 2.284
_refine_diff_density_min -1.059
_refine_diff_density_rms 0.162
_refine_ls_extinction_method none
_refine_ls_goodness_of_fit_ref 1.075
_refine_ls_hydrogen_treatment mixed
_refine_ls_matrix_type full
_refine_ls_number_parameters 625
_refine_ls_number_reflns 10062
_refine_ls_number_restraints 40
_refine_ls_restrained_S_all 1.080
_refine_ls_R_factor_all 0.0490
_refine_ls_R_factor_gt 0.0363
_refine_ls_shift/su_max 0.002
_refine_ls_shift/su_mean 0.000
_refine_ls_structure_factor_coef Fsqd
_refine_ls_weighting_details 'w=1/[\s^2^(Fo^2^)+(0.0317P)^2^+35.9953P] where P=(Fo^2^+2Fc^2^)/3'
_refine_ls_weighting_scheme calc
_refine_ls_wR_factor_gt 0.0809
_refine_ls_wR_factor_ref 0.0849
_reflns_Friedel_coverage 0.000
_reflns_number_gt 8407
_reflns_number_total 10062
_reflns_threshold_expression 'I > 2\s(I)'
_cod_data_source_file d4nj03690e3.cif
_cod_data_source_block heka_0015_sq
_cod_original_sg_symbol_H-M 'P 21/c'
_cod_database_code 7063583
_shelx_shelxl_version_number 2019/2
_shelx_space_group_comment
;
The symmetry employed for this shelxl refinement is uniquely defined
by the following loop, which should always be used as a source of
symmetry information in preference to the above space-group names.
They are only intended as comments.
;
_shelx_estimated_absorpt_t_min 0.188
_shelx_estimated_absorpt_t_max 0.712

loop_
_space_group_symop_operation_xyz
'x, y, z'
'-x, y+1/2, -z+1/2'
'-x, -y, -z'
'x, -y-1/2, z-1/2'

loop_
_atom_site_label
_atom_site_type_symbol
_atom_site_fract_x
_atom_site_fract_y
_atom_site_fract_z
_atom_site_U_iso_or_equiv
_atom_site_adp_type
_atom_site_occupancy
_atom_site_site_symmetry_order
_atom_site_calc_flag
_atom_site_refinement_flags_posn
_atom_site_refinement_flags_adp
_atom_site_refinement_flags_occupancy
_atom_site_disorder_assembly
_atom_site_disorder_group
La1 La 0.76163(2) 0.56157(2) 0.73163(2) 0.01075(8) Uani 1 1 d . . . . .
La2 La 0.22627(2) 0.42609(2) 0.67570(2) 0.01431(9) Uani 1 1 d . . . . .
La3 La 0.34743(3) 0.74064(2) 0.49503(2) 0.01985(9) Uani 1 1 d . . . . .
V1 V 0.83469(7) 0.50394(5) 0.90116(5) 0.00918(19) Uani 1 1 d . . . . .
V2 V 0.92929(7) 0.47304(5) 1.05969(5) 0.00753(19) Uani 1 1 d . . . . .
V3 V 1.02498(7) 0.61211(5) 1.07339(5) 0.0102(2) Uani 1 1 d . . . . .
V4 V 0.92707(7) 0.64122(5) 0.91736(5) 0.0107(2) Uani 1 1 d . . . . .
V5 V 0.79234(7) 0.59094(5) 1.02778(5) 0.0119(2) Uani 1 1 d . . . . .
V6 V 0.54862(7) 0.62458(5) 0.59392(5) 0.00945(19) Uani 1 1 d . . . . .
V7 V 0.72578(7) 0.55585(5) 0.52516(5) 0.00804(19) Uani 1 1 d . . . . .
V8 V 0.67333(7) 0.42663(5) 0.59874(5) 0.00884(19) Uani 1 1 d . . . . .
V9 V 0.49667(7) 0.49493(5) 0.66954(5) 0.00956(19) Uani 1 1 d . . . . .
V10 V 0.32374(7) 0.56786(5) 0.57135(5) 0.00940(19) Uani 1 1 d . . . . .
V11 V 0.500000 0.500000 0.500000 0.0085(3) Uani 1 2 d S . P . .
V12 V 0.44979(7) 0.37128(5) 0.57552(5) 0.0106(2) Uani 1 1 d . . . . .
O1 O 0.8607(3) 0.57905(18) 0.85463(18) 0.0096(8) Uani 1 1 d . . . . .
O2 O 0.7689(3) 0.47023(19) 0.8322(2) 0.0136(8) Uani 1 1 d . . . . .
O3 O 0.7404(3) 0.53646(19) 0.95070(19) 0.0118(8) Uani 1 1 d . . . . .
O4 O 0.8659(3) 0.43432(18) 0.97049(19) 0.0091(8) Uani 1 1 d . . . . .
O5 O 1.0601(3) 0.44896(17) 1.01402(18) 0.0080(8) Uani 1 1 d . . . . .
O6 O 0.9439(3) 0.40594(18) 1.10830(19) 0.0111(8) Uani 1 1 d . . . . .
O7 O 0.8216(3) 0.50947(19) 1.08207(19) 0.0117(8) Uani 1 1 d . . . . .
O8 O 1.0240(3) 0.52590(18) 1.11758(18) 0.0092(8) Uani 1 1 d . . . . .
O9 O 0.6910(3) 0.6133(2) 1.0580(2) 0.0211(10) Uani 1 1 d . . . . .
O10 O 0.8946(3) 0.62554(19) 1.09452(19) 0.0126(8) Uani 1 1 d . . . . .
O11 O 1.0933(3) 0.6507(2) 1.1357(2) 0.0177(9) Uani 1 1 d . . . . .
O12 O 1.0135(3) 0.66858(18) 0.99740(19) 0.0112(8) Uani 1 1 d . . . . .
O13 O 0.8131(3) 0.65403(19) 0.96028(19) 0.0126(8) Uani 1 1 d . . . . .
O14 O 0.9316(3) 0.7009(2) 0.8632(2) 0.0164(9) Uani 1 1 d . . . . .
O15 O 0.6687(4) 0.6300(3) 0.8193(2) 0.0321(12) Uani 1 1 d D . . . .
H15A H 0.645(6) 0.667(2) 0.814(5) 0.048 Uiso 1 1 d D U . . .
H15B H 0.698(6) 0.633(4) 0.860(2) 0.048 Uiso 1 1 d D U . . .
O16 O 0.8611(4) 0.6634(2) 0.7211(3) 0.0264(11) Uani 1 1 d . . . . .
H16A H 0.878(7) 0.683(4) 0.752(5) 0.040 Uiso 1 1 d . U . . .
H16B H 0.842(6) 0.700(4) 0.703(4) 0.040 Uiso 1 1 d . U . . .
O17 O 0.9410(3) 0.5171(2) 0.7391(2) 0.0194(9) Uani 1 1 d D . . . .
H17A H 0.983(4) 0.504(3) 0.715(3) 0.029 Uiso 1 1 d D U . . .
H17B H 0.963(5) 0.505(3) 0.779(2) 0.029 Uiso 1 1 d D U . . .
O18 O 0.6355(3) 0.63563(19) 0.66355(19) 0.0117(8) Uani 1 1 d . . . . .
O19 O 0.7978(3) 0.57195(19) 0.60211(18) 0.0106(8) Uani 1 1 d . . . . .
O20 O 0.7494(3) 0.45343(19) 0.66903(19) 0.0118(8) Uani 1 1 d . . . . .
O21 O 0.5877(3) 0.5159(2) 0.73383(19) 0.0138(9) Uani 1 1 d . . . . .
O22 O 0.4457(3) 0.57881(18) 0.63922(18) 0.0097(8) Uani 1 1 d . . . . .
O23 O 0.5506(3) 0.41329(18) 0.64342(19) 0.0103(8) Uani 1 1 d . . . . .
O24 O 0.7398(3) 0.46354(18) 0.52161(19) 0.0088(8) Uani 1 1 d . . . . .
O25 O 0.5976(3) 0.52241(18) 0.58327(18) 0.0092(8) Uani 1 1 d . . . . .
O26 O 0.7962(3) 0.57473(18) 0.46201(19) 0.0098(8) Uani 1 1 d . . . . .
O27 O 0.7086(3) 0.35177(19) 0.5900(2) 0.0128(8) Uani 1 1 d . . . . .
O28 O 0.5530(3) 0.41579(18) 0.50251(18) 0.0097(8) Uani 1 1 d . U . . .
O29 O 0.4029(3) 0.47461(19) 0.56312(19) 0.0109(8) Uani 1 1 d . . . . .
O30 O 0.3646(3) 0.37065(18) 0.48249(19) 0.0099(8) Uani 1 1 d . . . . .
O31 O 0.2457(3) 0.5371(2) 0.62411(19) 0.0132(8) Uani 1 1 d . . . . .
O32 O 0.3600(3) 0.3582(2) 0.6276(2) 0.0153(9) Uani 1 1 d . . . . .
O33 O 0.4026(3) 0.4704(2) 0.71305(19) 0.0153(9) Uani 1 1 d . . . . .
O34 O 0.1312(4) 0.3294(2) 0.6221(3) 0.0274(11) Uani 1 1 d D . . . .
H34A H 0.136(6) 0.324(4) 0.5800(19) 0.041 Uiso 1 1 d D U . . .
H34B H 0.108(6) 0.298(3) 0.641(4) 0.041 Uiso 1 1 d D U . . .
O35 O 0.0472(3) 0.4701(3) 0.6296(2) 0.0200(10) Uani 1 1 d . . . . .
H35A H 0.049(6) 0.510(4) 0.617(4) 0.030 Uiso 1 1 d . U . . .
H35B H 0.006(6) 0.454(4) 0.600(4) 0.030 Uiso 1 1 d . U . . .
O36 O 0.0970(4) 0.3858(3) 0.7558(2) 0.0338(12) Uani 1 1 d D U . . .
H36A H 0.038(3) 0.376(4) 0.743(5) 0.051 Uiso 1 1 d D U . . .
H36B H 0.095(6) 0.376(4) 0.798(2) 0.051 Uiso 1 1 d D U . . .
O37 O 0.3125(5) 0.3590(4) 0.7784(4) 0.068(2) Uani 1 1 d D . . . .
H37A H 0.277(8) 0.331(4) 0.795(6) 0.102 Uiso 1 1 d D U . . .
H37B H 0.381701 0.359(6) 0.795(5) 0.102 Uiso 1 1 d D U . . .
O38 O 0.2119(5) 0.5097(3) 0.7729(3) 0.0421(14) Uani 1 1 d D . . . .
H38A H 0.197(7) 0.505(5) 0.813(2) 0.063 Uiso 1 1 d D U . . .
H38B H 0.203(8) 0.5487(18) 0.766(5) 0.063 Uiso 1 1 d D U . . .
O39 O 0.4906(3) 0.6939(2) 0.5812(2) 0.0168(9) Uani 1 1 d . . . . .
O40 O 0.4936(4) 0.8194(3) 0.5086(4) 0.0432(15) Uani 1 1 d . . . . .
H40A H 0.482(8) 0.854(5) 0.521(5) 0.065 Uiso 1 1 d . U . . .
H40B H 0.545(8) 0.802(5) 0.498(5) 0.065 Uiso 1 1 d . U . . .
O41A O 0.3214(11) 0.7924(6) 0.3754(7) 0.048(3) Uani 0.65 1 d D U P A 1
H41A H 0.373(5) 0.807(5) 0.360(5) 0.072 Uiso 1 1 d D U . B 1
H41B H 0.275(6) 0.772(5) 0.350(5) 0.072 Uiso 1 1 d D U . C 1
O41B O 0.3262(19) 0.7760(11) 0.3561(13) 0.039(6) Uiso 0.35 1 d . . P A 2
O42 O 0.1534(3) 0.7369(2) 0.4714(3) 0.0306(11) Uani 1 1 d D . . . .
H42A H 0.120(6) 0.704(3) 0.461(4) 0.046 Uiso 1 1 d D U . . .
H42B H 0.110(5) 0.763(3) 0.480(4) 0.046 Uiso 1 1 d D U . . .
O43 O 0.2885(3) 0.64323(19) 0.5610(2) 0.0144(8) Uani 1 1 d . . . . .
O44 O 0.5066(3) 0.3018(2) 0.5704(2) 0.0159(9) Uani 1 1 d . . . . .
O45 O 0.3158(7) 0.7706(4) 0.6141(4) 0.093(3) Uani 1 1 d . U . . .
O46A O 0.2952(9) 0.8548(6) 0.5194(8) 0.036(3) Uani 0.5 1 d . . P A 1
O46B O 0.2781(9) 0.8556(6) 0.4746(7) 0.034(3) Uani 0.5 1 d . . P A 2

loop_
_atom_site_aniso_label
_atom_site_aniso_U_11
_atom_site_aniso_U_22
_atom_site_aniso_U_33
_atom_site_aniso_U_23
_atom_site_aniso_U_13
_atom_site_aniso_U_12
La1 0.00822(15) 0.01758(18) 0.00565(14) -0.00110(12) -0.00226(11) 0.00266(13)
La2 0.00950(16) 0.0250(2) 0.00836(15) 0.00304(13) 0.00071(12) -0.00010(14)
La3 0.01140(17) 0.01376(19) 0.0331(2) -0.00333(15) -0.00227(15) 0.00440(14)
V1 0.0073(4) 0.0130(5) 0.0063(4) -0.0003(4) -0.0031(3) -0.0013(4)
V2 0.0065(4) 0.0111(5) 0.0048(4) -0.0001(3) -0.0001(3) -0.0016(4)
V3 0.0108(5) 0.0109(5) 0.0083(4) -0.0027(4) -0.0018(4) -0.0010(4)
V4 0.0127(5) 0.0101(5) 0.0087(4) 0.0009(4) -0.0011(4) 0.0003(4)
V5 0.0089(5) 0.0174(5) 0.0091(4) -0.0011(4) 0.0001(4) 0.0027(4)
V6 0.0066(4) 0.0131(5) 0.0079(4) -0.0025(4) -0.0022(3) 0.0010(4)
V7 0.0063(4) 0.0115(5) 0.0060(4) 0.0003(4) -0.0006(3) 0.0010(4)
V8 0.0064(4) 0.0125(5) 0.0070(4) 0.0013(4) -0.0013(3) 0.0019(4)
V9 0.0061(4) 0.0164(5) 0.0057(4) 0.0009(4) -0.0008(3) 0.0008(4)
V10 0.0054(4) 0.0151(5) 0.0073(4) -0.0012(4) -0.0009(3) 0.0029(4)
V11 0.0065(6) 0.0118(7) 0.0067(6) 0.0003(5) -0.0015(5) 0.0012(5)
V12 0.0081(4) 0.0130(5) 0.0099(4) 0.0032(4) -0.0015(4) 0.0013(4)
O1 0.0108(19) 0.013(2) 0.0043(16) 0.0007(15) -0.0013(14) 0.0029(16)
O2 0.011(2) 0.015(2) 0.0134(19) -0.0038(16) -0.0039(16) -0.0033(17)
O3 0.0075(19) 0.018(2) 0.0093(18) -0.0006(16) -0.0012(15) -0.0002(16)
O4 0.0075(18) 0.012(2) 0.0082(17) 0.0001(15) 0.0008(14) -0.0028(15)
O5 0.0073(18) 0.010(2) 0.0055(16) -0.0003(14) -0.0029(14) -0.0014(15)
O6 0.0099(19) 0.012(2) 0.0114(18) -0.0005(15) 0.0015(15) -0.0018(16)
O7 0.0099(19) 0.016(2) 0.0096(18) 0.0017(16) 0.0016(15) -0.0014(16)
O8 0.0077(18) 0.014(2) 0.0062(17) 0.0001(15) -0.0002(14) 0.0000(15)
O9 0.016(2) 0.033(3) 0.015(2) -0.0028(19) 0.0039(17) 0.0072(19)
O10 0.013(2) 0.014(2) 0.0103(18) -0.0001(16) -0.0002(16) 0.0034(16)
O11 0.020(2) 0.017(2) 0.015(2) -0.0056(17) -0.0026(17) -0.0027(18)
O12 0.013(2) 0.010(2) 0.0097(18) -0.0003(15) -0.0025(15) -0.0028(16)
O13 0.013(2) 0.014(2) 0.0099(18) -0.0020(16) -0.0015(16) 0.0018(16)
O14 0.023(2) 0.016(2) 0.0100(19) -0.0003(16) -0.0002(17) 0.0017(18)
O15 0.033(3) 0.046(3) 0.015(2) -0.011(2) -0.007(2) 0.026(2)
O16 0.038(3) 0.021(3) 0.017(2) 0.0040(19) -0.009(2) -0.004(2)
O17 0.016(2) 0.032(3) 0.010(2) -0.0022(19) 0.0006(17) 0.0078(19)
O18 0.0100(19) 0.015(2) 0.0092(18) -0.0048(16) 0.0001(15) 0.0007(16)
O19 0.0075(18) 0.018(2) 0.0059(17) -0.0022(15) -0.0013(14) 0.0022(16)
O20 0.0093(19) 0.018(2) 0.0082(18) -0.0008(16) 0.0001(15) 0.0010(16)
O21 0.0092(19) 0.025(2) 0.0061(18) 0.0000(16) -0.0028(15) 0.0023(17)
O22 0.0071(18) 0.014(2) 0.0069(17) -0.0009(15) -0.0017(14) 0.0016(16)
O23 0.0063(18) 0.014(2) 0.0102(18) 0.0036(15) -0.0018(15) 0.0029(15)
O24 0.0036(18) 0.014(2) 0.0089(17) -0.0019(15) -0.0004(14) 0.0020(15)
O25 0.0090(19) 0.012(2) 0.0060(17) -0.0011(15) -0.0008(15) 0.0013(15)
O26 0.0078(18) 0.013(2) 0.0082(17) 0.0015(15) -0.0001(15) 0.0031(15)
O27 0.0084(19) 0.015(2) 0.0142(19) 0.0012(16) -0.0007(15) 0.0031(16)
O28 0.0069(16) 0.0148(19) 0.0063(16) 0.0003(14) -0.0037(13) 0.0017(15)
O29 0.0076(19) 0.016(2) 0.0095(18) 0.0027(16) 0.0008(15) 0.0014(16)
O30 0.0079(18) 0.010(2) 0.0114(18) -0.0016(15) 0.0005(15) 0.0000(15)
O31 0.0072(19) 0.022(2) 0.0097(18) -0.0034(16) 0.0004(15) 0.0027(17)
O32 0.012(2) 0.019(2) 0.0137(19) 0.0023(17) -0.0015(16) 0.0012(17)
O33 0.011(2) 0.029(2) 0.0064(18) 0.0045(17) 0.0021(15) 0.0025(18)
O34 0.033(3) 0.021(3) 0.030(3) 0.004(2) 0.010(2) -0.011(2)
O35 0.011(2) 0.031(3) 0.018(2) -0.003(2) -0.0007(17) 0.003(2)
O36 0.022(2) 0.064(3) 0.017(2) 0.014(2) 0.007(2) -0.008(2)
O37 0.033(3) 0.118(7) 0.052(4) 0.057(4) -0.003(3) 0.002(4)
O38 0.064(4) 0.046(3) 0.022(3) -0.009(3) 0.027(3) -0.014(3)
O39 0.013(2) 0.018(2) 0.018(2) -0.0026(17) -0.0017(16) 0.0029(17)
O40 0.017(3) 0.034(3) 0.077(4) -0.018(3) -0.002(3) -0.004(2)
O41A 0.047(5) 0.045(5) 0.049(5) 0.015(4) -0.004(4) -0.002(4)
O42 0.015(2) 0.020(3) 0.055(3) -0.002(2) -0.003(2) 0.0039(19)
O43 0.012(2) 0.017(2) 0.0127(19) -0.0014(16) -0.0007(16) 0.0035(17)
O44 0.012(2) 0.019(2) 0.016(2) 0.0033(17) -0.0018(16) 0.0011(17)
O45 0.107(5) 0.112(5) 0.062(4) -0.037(4) 0.015(4) 0.016(4)
O46A 0.022(6) 0.020(6) 0.067(9) -0.005(7) 0.004(7) -0.005(4)
O46B 0.022(6) 0.019(6) 0.063(8) 0.001(7) 0.011(7) 0.000(4)

loop_
_atom_type_symbol
_atom_type_description
_atom_type_scat_dispersion_real
_atom_type_scat_dispersion_imag
_atom_type_scat_source
H H 0.0000 0.0000 'International Tables Vol C Tables 4.2.6.8 and 6.1.1.4'
La La -0.2871 2.4523 'International Tables Vol C Tables 4.2.6.8 and 6.1.1.4'
O O 0.0106 0.0060 'International Tables Vol C Tables 4.2.6.8 and 6.1.1.4'
V V 0.3005 0.5294 'International Tables Vol C Tables 4.2.6.8 and 6.1.1.4'

loop_
_geom_angle_atom_site_label_1
_geom_angle_atom_site_label_2
_geom_angle_atom_site_label_3
_geom_angle
_geom_angle_site_symmetry_1
_geom_angle_site_symmetry_3
_geom_angle_publ_flag
O21 La1 O18 71.83(13) . . ?
O21 La1 O16 144.55(15) . . ?
O18 La1 O16 76.08(15) . . ?
O21 La1 O1 114.47(12) . . ?
O18 La1 O1 127.62(12) . . ?
O16 La1 O1 74.52(14) . . ?
O21 La1 O17 135.81(14) . . ?
O18 La1 O17 144.45(13) . . ?
O16 La1 O17 79.63(16) . . ?
O1 La1 O17 68.15(12) . . ?
O21 La1 O19 109.43(12) . . ?
O18 La1 O19 69.77(12) . . ?
O16 La1 O19 72.01(14) . . ?
O1 La1 O19 135.96(12) . . ?
O17 La1 O19 78.29(12) . . ?
O21 La1 O20 70.24(12) . . ?
O18 La1 O20 108.37(12) . . ?
O16 La1 O20 135.90(14) . . ?
O1 La1 O20 122.94(12) . . ?
O17 La1 O20 72.82(13) . . ?
O19 La1 O20 69.17(12) . . ?
O21 La1 O15 71.98(16) . . ?
O18 La1 O15 69.12(13) . . ?
O16 La1 O15 82.92(18) . . ?
O1 La1 O15 65.04(13) . . ?
O17 La1 O15 132.85(14) . . ?
O19 La1 O15 135.76(14) . . ?
O20 La1 O15 140.62(16) . . ?
O21 La1 O2 70.58(12) . . ?
O18 La1 O2 139.69(12) . . ?
O16 La1 O2 133.14(13) . . ?
O1 La1 O2 59.56(12) . . ?
O17 La1 O2 75.44(13) . . ?
O19 La1 O2 137.63(12) . . ?
O20 La1 O2 71.60(12) . . ?
O15 La1 O2 85.81(15) . . ?
O21 La1 V1 90.24(8) . . ?
O18 La1 V1 141.56(8) . . ?
O16 La1 V1 106.25(11) . . ?
O1 La1 V1 31.98(9) . . ?
O17 La1 V1 70.47(9) . . ?
O19 La1 V1 148.36(8) . . ?
O20 La1 V1 96.25(8) . . ?
O15 La1 V1 73.09(11) . . ?
O2 La1 V1 27.62(8) . . ?
O32 La2 O34 75.16(15) . . ?
O32 La2 O33 68.90(13) . . ?
O34 La2 O33 143.25(15) . . ?
O32 La2 O37 71.9(2) . . ?
O34 La2 O37 90.7(2) . . ?
O33 La2 O37 71.35(18) . . ?
O32 La2 O31 105.67(12) . . ?
O34 La2 O31 130.58(14) . . ?
O33 La2 O31 68.70(12) . . ?
O37 La2 O31 137.5(2) . . ?
O32 La2 O38 139.44(17) . . ?
O34 La2 O38 139.13(17) . . ?
O33 La2 O38 72.51(17) . . ?
O37 La2 O38 84.5(3) . . ?
O31 La2 O38 70.43(15) . . ?
O32 La2 O36 125.11(16) . . ?
O34 La2 O36 68.41(17) . . ?
O33 La2 O36 128.39(14) . . ?
O37 La2 O36 69.04(18) . . ?
O31 La2 O36 129.18(16) . . ?
O38 La2 O36 72.03(18) . . ?
O32 La2 O26 68.58(12) . 3_666 ?
O34 La2 O26 66.70(14) . 3_666 ?
O33 La2 O26 105.58(12) . 3_666 ?
O37 La2 O26 138.2(2) . 3_666 ?
O31 La2 O26 68.11(12) . 3_666 ?
O38 La2 O26 135.65(16) . 3_666 ?
O36 La2 O26 125.99(14) . 3_666 ?
O32 La2 O35 137.34(13) . . ?
O34 La2 O35 76.24(17) . . ?
O33 La2 O35 137.52(15) . . ?
O37 La2 O35 139.19(17) . . ?
O31 La2 O35 71.31(14) . . ?
O38 La2 O35 81.24(18) . . ?
O36 La2 O35 70.20(15) . . ?
O26 La2 O35 71.31(12) 3_666 . ?
O45 La3 O41A 134.9(4) . . ?
O45 La3 O39 73.3(2) . . ?
O41A La3 O39 139.1(3) . . ?
O45 La3 O40 87.5(3) . . ?
O41A La3 O40 79.9(4) . . ?
O39 La3 O40 71.62(18) . . ?
O45 La3 O46A 60.4(4) . . ?
O41A La3 O46A 75.0(5) . . ?
O39 La3 O46A 116.6(3) . . ?
O40 La3 O46A 65.9(3) . . ?
O45 La3 O42 83.1(2) . . ?
O41A La3 O42 80.4(4) . . ?
O39 La3 O42 139.18(15) . . ?
O40 La3 O42 141.07(18) . . ?
O46A La3 O42 76.7(3) . . ?
O45 La3 O43 70.1(2) . . ?
O41A La3 O43 140.4(3) . . ?
O39 La3 O43 68.43(13) . . ?
O40 La3 O43 138.30(18) . . ?
O46A La3 O43 123.8(3) . . ?
O42 La3 O43 72.42(15) . . ?
O45 La3 O27 134.8(2) . 3_666 ?
O41A La3 O27 76.7(3) . 3_666 ?
O39 La3 O27 103.98(12) . 3_666 ?
O40 La3 O27 135.57(17) . 3_666 ?
O46A La3 O27 139.3(3) . 3_666 ?
O42 La3 O27 70.20(14) . 3_666 ?
O43 La3 O27 67.40(12) . 3_666 ?
O45 La3 O44 139.5(2) . 3_666 ?
O41A La3 O44 75.4(4) . 3_666 ?
O39 La3 O44 67.83(12) . 3_666 ?
O40 La3 O44 70.27(17) . 3_666 ?
O46A La3 O44 130.3(3) . 3_666 ?
O42 La3 O44 134.93(15) . 3_666 ?
O43 La3 O44 104.33(12) . 3_666 ?
O27 La3 O44 67.57(12) 3_666 3_666 ?
O45 La3 O46B 78.2(4) . . ?
O39 La3 O46B 132.7(3) . . ?
O40 La3 O46B 70.2(3) . . ?
O42 La3 O46B 70.9(3) . . ?
O43 La3 O46B 133.6(3) . . ?
O27 La3 O46B 122.8(3) 3_666 . ?
O44 La3 O46B 121.6(3) 3_666 . ?
O45 La3 O41B 144.9(5) . . ?
O39 La3 O41B 134.8(5) . . ?
O40 La3 O41B 84.5(6) . . ?
O42 La3 O41B 81.9(6) . . ?
O43 La3 O41B 133.4(6) . . ?
O27 La3 O41B 67.5(5) 3_666 . ?
O44 La3 O41B 68.1(5) 3_666 . ?
O46B La3 O41B 66.9(6) . . ?
O2 V1 O3 103.82(19) . . ?
O2 V1 O1 96.14(18) . . ?
O3 V1 O1 96.04(17) . . ?
O2 V1 O4 104.58(18) . . ?
O3 V1 O4 92.41(17) . . ?
O1 V1 O4 155.05(16) . . ?
O2 V1 O8 98.17(17) . 3_767 ?
O3 V1 O8 157.29(16) . 3_767 ?
O1 V1 O8 87.14(16) . 3_767 ?
O4 V1 O8 76.41(15) . 3_767 ?
O2 V1 O5 172.63(17) . 3_767 ?
O3 V1 O5 82.81(15) . 3_767 ?
O1 V1 O5 79.77(15) . 3_767 ?
O4 V1 O5 78.06(14) . 3_767 ?
O8 V1 O5 75.62(14) 3_767 3_767 ?
O2 V1 V3 91.96(15) . 3_767 ?
O3 V1 V3 132.35(13) . 3_767 ?
O1 V1 V3 127.04(12) . 3_767 ?
O4 V1 V3 39.95(11) . 3_767 ?
O8 V1 V3 39.91(11) 3_767 3_767 ?
O5 V1 V3 85.75(10) 3_767 3_767 ?
O2 V1 V5 137.17(14) . . ?
O3 V1 V5 33.95(12) . . ?
O1 V1 V5 85.64(12) . . ?
O4 V1 V5 88.42(11) . . ?
O8 V1 V5 124.64(11) 3_767 . ?
O5 V1 V5 49.08(10) 3_767 . ?
V3 V1 V5 120.78(4) 3_767 . ?
O2 V1 V4 129.86(15) . . ?
O3 V1 V4 83.66(13) . . ?
O1 V1 V4 33.96(11) . . ?
O4 V1 V4 124.84(11) . . ?
O8 V1 V4 86.67(11) 3_767 . ?
O5 V1 V4 46.82(10) 3_767 . ?
V3 V1 V4 119.49(4) 3_767 . ?
V5 V1 V4 59.39(3) . . ?
O2 V1 La1 49.77(14) . . ?
O3 V1 La1 102.35(12) . . ?
O1 V1 La1 46.46(11) . . ?
O4 V1 La1 152.66(11) . . ?
O8 V1 La1 96.14(10) 3_767 . ?
O5 V1 La1 126.16(10) 3_767 . ?
V3 V1 La1 121.35(3) 3_767 . ?
V5 V1 La1 116.54(3) . . ?
V4 V1 La1 80.09(3) . . ?
O6 V2 O7 106.45(18) . . ?
O6 V2 O8 98.87(17) . . ?
O7 V2 O8 96.38(17) . . ?
O6 V2 O4 97.25(17) . . ?
O7 V2 O4 96.45(17) . . ?
O8 V2 O4 155.62(15) . . ?
O6 V2 O5 88.59(16) . . ?
O7 V2 O5 164.94(17) . . ?
O8 V2 O5 81.52(15) . . ?
O4 V2 O5 80.71(14) . . ?
O6 V2 O5 166.78(16) . 3_767 ?
O7 V2 O5 86.71(16) . 3_767 ?
O8 V2 O5 80.47(15) . 3_767 ?
O4 V2 O5 79.67(14) . 3_767 ?
O5 V2 O5 78.24(16) . 3_767 ?
O6 V2 V4 40.33(13) . 3_767 ?
O7 V2 V4 146.78(13) . 3_767 ?
O8 V2 V4 91.15(12) . 3_767 ?
O4 V2 V4 89.39(12) . 3_767 ?
O5 V2 V4 48.26(10) . 3_767 ?
O5 V2 V4 126.48(10) 3_767 3_767 ?
O6 V2 V5 143.59(13) . . ?
O7 V2 V5 37.13(13) . . ?
O8 V2 V5 88.59(12) . . ?
O4 V2 V5 89.22(11) . . ?
O5 V2 V5 127.82(11) . . ?
O5 V2 V5 49.58(10) 3_767 . ?
V4 V2 V5 176.03(4) 3_767 . ?
O11 V3 O10 103.05(19) . . ?
O11 V3 O12 103.0(2) . . ?
O10 V3 O12 94.54(17) . . ?
O11 V3 O8 100.71(19) . . ?
O10 V3 O8 89.66(16) . . ?
O12 V3 O8 154.28(16) . . ?
O11 V3 O4 99.95(19) . 3_767 ?
O10 V3 O4 155.15(17) . 3_767 ?
O12 V3 O4 89.32(16) . 3_767 ?
O8 V3 O4 76.86(15) . 3_767 ?
O11 V3 O5 174.82(18) . 3_767 ?
O10 V3 O5 81.17(15) . 3_767 ?
O12 V3 O5 79.46(15) . 3_767 ?
O8 V3 O5 76.14(14) . 3_767 ?
O4 V3 O5 75.42(14) 3_767 3_767 ?
O11 V3 V1 90.53(16) . 3_767 ?
O10 V3 V1 130.96(13) . 3_767 ?
O12 V3 V1 128.30(13) . 3_767 ?
O8 V3 V1 41.33(11) . 3_767 ?
O4 V3 V1 39.00(11) 3_767 3_767 ?
O5 V3 V1 84.40(10) 3_767 3_767 ?
O11 V3 V4 135.90(16) . . ?
O10 V3 V4 83.12(12) . . ?
O12 V3 V4 33.10(12) . . ?
O8 V3 V4 123.15(11) . . ?
O4 V3 V4 86.92(11) 3_767 . ?
O5 V3 V4 47.02(9) 3_767 . ?
V1 V3 V4 118.44(4) 3_767 . ?
O11 V3 V5 135.93(15) . . ?
O10 V3 V5 32.97(12) . . ?
O12 V3 V5 84.02(12) . . ?
O8 V3 V5 85.86(11) . . ?
O4 V3 V5 123.82(11) 3_767 . ?
O5 V3 V5 48.49(9) 3_767 . ?
V1 V3 V5 119.28(4) 3_767 . ?
V4 V3 V5 59.27(3) . . ?
O14 V4 O13 105.2(2) . . ?
O14 V4 O12 101.60(19) . . ?
O13 V4 O12 93.38(17) . . ?
O14 V4 O1 101.07(18) . . ?
O13 V4 O1 91.69(17) . . ?
O12 V4 O1 154.55(17) . . ?
O14 V4 O6 97.22(18) . 3_767 ?
O13 V4 O6 157.51(17) . 3_767 ?
O12 V4 O6 83.81(16) . 3_767 ?
O1 V4 O6 82.04(15) . 3_767 ?
O14 V4 O5 171.63(18) . 3_767 ?
O13 V4 O5 83.09(16) . 3_767 ?
O12 V4 O5 78.74(15) . 3_767 ?
O1 V4 O5 77.15(14) . 3_767 ?
O6 V4 O5 74.46(14) 3_767 3_767 ?
O14 V4 V2 128.54(15) . 3_767 ?
O13 V4 V2 126.21(13) . 3_767 ?
O12 V4 V2 79.50(12) . 3_767 ?
O1 V4 V2 77.41(12) . 3_767 ?
O6 V4 V2 31.33(10) 3_767 3_767 ?
O5 V4 V2 43.14(9) 3_767 3_767 ?
O14 V4 V5 139.11(15) . . ?
O13 V4 V5 33.93(12) . . ?
O12 V4 V5 85.00(12) . . ?
O1 V4 V5 85.40(11) . . ?
O6 V4 V5 123.66(11) 3_767 . ?
O5 V4 V5 49.20(9) 3_767 . ?
V2 V4 V5 92.34(4) 3_767 . ?
O14 V4 V3 134.33(15) . . ?
O13 V4 V3 83.36(12) . . ?
O12 V4 V3 32.75(12) . . ?
O1 V4 V3 123.79(12) . . ?
O6 V4 V3 82.32(11) 3_767 . ?
O5 V4 V3 46.64(9) 3_767 . ?
V2 V4 V3 62.25(3) 3_767 . ?
V5 V4 V3 60.63(3) . . ?
O14 V4 V1 134.06(15) . . ?
O13 V4 V1 80.89(13) . . ?
O12 V4 V1 123.77(12) . . ?
O1 V4 V1 33.08(11) . . ?
O6 V4 V1 82.20(11) 3_767 . ?
O5 V4 V1 45.04(9) 3_767 . ?
V2 V4 V1 61.49(3) 3_767 . ?
V5 V4 V1 59.90(3) . . ?
V3 V4 V1 91.35(3) . . ?
O9 V5 O10 102.8(2) . . ?
O9 V5 O13 103.5(2) . . ?
O10 V5 O13 91.37(17) . . ?
O9 V5 O3 101.9(2) . . ?
O10 V5 O3 154.62(17) . . ?
O13 V5 O3 88.80(17) . . ?
O9 V5 O7 100.9(2) . . ?
O10 V5 O7 84.92(16) . . ?
O13 V5 O7 155.51(16) . . ?
O3 V5 O7 84.49(16) . . ?
O9 V5 O5 176.2(2) . 3_767 ?
O10 V5 O5 78.31(15) . 3_767 ?
O13 V5 O5 80.03(15) . 3_767 ?
O3 V5 O5 76.73(14) . 3_767 ?
O7 V5 O5 75.51(14) . 3_767 ?
O9 V5 V2 132.07(17) . . ?
O10 V5 V2 79.65(12) . . ?
O13 V5 V2 124.35(12) . . ?
O3 V5 V2 79.36(12) . . ?
O7 V5 V2 31.19(11) . . ?
O5 V5 V2 44.32(9) 3_767 . ?
O9 V5 V4 136.33(17) . . ?
O10 V5 V4 83.41(12) . . ?
O13 V5 V4 32.79(12) . . ?
O3 V5 V4 83.07(12) . . ?
O7 V5 V4 122.78(11) . . ?
O5 V5 V4 47.27(9) 3_767 . ?
V2 V5 V4 91.59(3) . . ?
O9 V5 V1 133.41(16) . . ?
O10 V5 V1 123.67(12) . . ?
O13 V5 V1 80.84(12) . . ?
O3 V5 V1 31.57(11) . . ?
O7 V5 V1 81.16(11) . . ?
O5 V5 V1 45.36(9) 3_767 . ?
V2 V5 V1 61.23(3) . . ?
V4 V5 V1 60.71(3) . . ?
O9 V5 V3 135.05(16) . . ?
O10 V5 V3 32.36(12) . . ?
O13 V5 V3 82.07(12) . . ?
O3 V5 V3 122.97(12) . . ?
O7 V5 V3 81.93(11) . . ?
O5 V5 V3 46.24(9) 3_767 . ?
V2 V5 V3 61.53(3) . . ?
V4 V5 V3 60.10(3) . . ?
V1 V5 V3 91.51(3) . . ?
O39 V6 O18 105.0(2) . . ?
O39 V6 O22 99.06(18) . . ?
O18 V6 O22 100.49(17) . . ?
O39 V6 O30 98.95(18) . 3_666 ?
O18 V6 O30 99.07(17) . 3_666 ?
O22 V6 O30 148.87(16) . 3_666 ?
O39 V6 O25 163.64(17) . . ?
O18 V6 O25 91.33(17) . . ?
O22 V6 O25 78.24(15) . . ?
O30 V6 O25 77.32(14) 3_666 . ?
O39 V6 O28 89.59(17) . 3_666 ?
O18 V6 O28 165.37(17) . 3_666 ?
O22 V6 O28 77.69(14) . 3_666 ?
O30 V6 O28 77.28(14) 3_666 3_666 ?
O25 V6 O28 74.06(13) . 3_666 ?
O26 V7 O19 105.08(19) . . ?
O26 V7 O24 98.58(17) . . ?
O19 V7 O24 100.63(17) . . ?
O26 V7 O30 98.99(17) . 3_666 ?
O19 V7 O30 100.68(17) . 3_666 ?
O24 V7 O30 147.68(16) . 3_666 ?
O26 V7 O25 163.23(16) . . ?
O19 V7 O25 91.69(16) . . ?
O24 V7 O25 77.73(14) . . ?
O30 V7 O25 77.63(15) 3_666 . ?
O26 V7 O29 89.11(16) . 3_666 ?
O19 V7 O29 165.80(16) . 3_666 ?
O24 V7 O29 76.48(14) . 3_666 ?
O30 V7 O29 76.90(15) 3_666 3_666 ?
O25 V7 O29 74.12(13) . 3_666 ?
O27 V8 O20 104.43(19) . . ?
O27 V8 O23 99.73(18) . . ?
O20 V8 O23 99.50(17) . . ?
O27 V8 O24 98.26(18) . . ?
O20 V8 O24 99.80(17) . . ?
O23 V8 O24 149.32(16) . . ?
O27 V8 O25 164.49(17) . . ?
O20 V8 O25 91.04(17) . . ?
O23 V8 O25 78.42(15) . . ?
O24 V8 O25 77.62(14) . . ?
O27 V8 O28 90.33(17) . . ?
O20 V8 O28 165.25(17) . . ?
O23 V8 O28 77.60(14) . . ?
O24 V8 O28 77.66(14) . . ?
O25 V8 O28 74.21(13) . . ?
O33 V9 O21 104.40(19) . . ?
O33 V9 O23 100.04(19) . . ?
O21 V9 O23 99.19(18) . . ?
O33 V9 O22 99.77(18) . . ?
O21 V9 O22 99.71(18) . . ?
O23 V9 O22 148.14(15) . . ?
O33 V9 O29 90.68(17) . . ?
O21 V9 O29 164.92(17) . . ?
O23 V9 O29 77.88(15) . . ?
O22 V9 O29 77.19(15) . . ?
O33 V9 O25 164.96(17) . . ?
O21 V9 O25 90.64(16) . . ?
O23 V9 O25 77.15(14) . . ?
O22 V9 O25 77.23(14) . . ?
O29 V9 O25 74.28(13) . . ?
O31 V10 O43 104.8(2) . . ?
O31 V10 O22 100.72(17) . . ?
O43 V10 O22 99.46(18) . . ?
O31 V10 O24 99.85(17) . 3_666 ?
O43 V10 O24 97.61(18) . 3_666 ?
O22 V10 O24 148.83(15) . 3_666 ?
O31 V10 O29 92.00(17) . . ?
O43 V10 O29 163.18(17) . . ?
O22 V10 O29 77.82(15) . . ?
O24 V10 O29 78.31(15) 3_666 . ?
O31 V10 O28 165.29(18) . 3_666 ?
O43 V10 O28 89.88(17) . 3_666 ?
O22 V10 O28 77.38(14) . 3_666 ?
O24 V10 O28 76.78(14) 3_666 3_666 ?
O29 V10 O28 73.32(14) . 3_666 ?
O28 V11 O28 180.0 3_666 . ?
O28 V11 O29 90.12(16) 3_666 3_666 ?
O28 V11 O29 89.88(16) . 3_666 ?
O28 V11 O29 89.88(16) 3_666 . ?
O28 V11 O29 90.12(16) . . ?
O29 V11 O29 180.00(14) 3_666 . ?
O28 V11 O25 90.15(15) 3_666 . ?
O28 V11 O25 89.85(15) . . ?
O29 V11 O25 89.92(15) 3_666 . ?
O29 V11 O25 90.08(15) . . ?
O28 V11 O25 89.85(15) 3_666 3_666 ?
O28 V11 O25 90.15(15) . 3_666 ?
O29 V11 O25 90.08(15) 3_666 3_666 ?
O29 V11 O25 89.92(15) . 3_666 ?
O25 V11 O25 180.0 . 3_666 ?
O44 V12 O32 104.8(2) . . ?
O44 V12 O23 99.00(18) . . ?
O32 V12 O23 100.07(18) . . ?
O44 V12 O30 99.16(18) . . ?
O32 V12 O30 98.54(17) . . ?
O23 V12 O30 149.63(16) . . ?
O44 V12 O28 90.75(17) . . ?
O32 V12 O28 164.39(18) . . ?
O23 V12 O28 77.91(14) . . ?
O30 V12 O28 77.71(14) . . ?
O44 V12 O29 164.56(17) . . ?
O32 V12 O29 90.61(17) . . ?
O23 V12 O29 77.93(15) . . ?
O30 V12 O29 78.08(15) . . ?
O28 V12 O29 73.81(13) . . ?
V1 O1 V4 112.96(18) . . ?
V1 O1 La1 101.56(16) . . ?
V4 O1 La1 144.24(19) . . ?
V1 O2 La1 102.60(18) . . ?
V1 O3 V5 114.48(19) . . ?
V2 O4 V1 106.96(18) . . ?
V2 O4 V3 107.36(17) . 3_767 ?
V1 O4 V3 101.05(16) . 3_767 ?
V2 O5 V2 101.76(15) . 3_767 ?
V2 O5 V1 94.49(14) . 3_767 ?
V2 O5 V1 92.16(14) 3_767 3_767 ?
V2 O5 V3 93.98(14) . 3_767 ?
V2 O5 V3 91.72(13) 3_767 3_767 ?
V1 O5 V3 169.77(19) 3_767 3_767 ?
V2 O5 V4 88.61(13) . 3_767 ?
V2 O5 V4 169.57(19) 3_767 3_767 ?
V1 O5 V4 88.14(13) 3_767 3_767 ?
V3 O5 V4 86.34(13) 3_767 3_767 ?
V2 O5 V5 172.13(19) . 3_767 ?
V2 O5 V5 86.10(13) 3_767 3_767 ?
V1 O5 V5 85.56(12) 3_767 3_767 ?
V3 O5 V5 85.27(12) 3_767 3_767 ?
V4 O5 V5 83.53(12) 3_767 3_767 ?
V2 O6 V4 108.34(18) . 3_767 ?
V2 O7 V5 111.67(19) . . ?
V2 O8 V3 109.14(17) . . ?
V2 O8 V1 106.05(17) . 3_767 ?
V3 O8 V1 98.76(16) . 3_767 ?
V3 O10 V5 114.67(19) . . ?
V3 O12 V4 114.2(2) . . ?
V4 O13 V5 113.3(2) . . ?
La1 O15 H15A 129(6) . . ?
La1 O15 H15B 116(6) . . ?
H15A O15 H15B 99(8) . . ?
La1 O16 H16A 122(7) . . ?
La1 O16 H16B 130(6) . . ?
H16A O16 H16B 82(8) . . ?
La1 O17 H17A 143(5) . . ?
La1 O17 H17B 114(5) . . ?
H17A O17 H17B 102(7) . . ?
V6 O18 La1 132.2(2) . . ?
V7 O19 La1 130.94(19) . . ?
V8 O20 La1 131.8(2) . . ?
V9 O21 La1 132.78(19) . . ?
V9 O22 V10 108.41(18) . . ?
V9 O22 V6 109.63(18) . . ?
V10 O22 V6 110.07(17) . . ?
V12 O23 V9 108.69(17) . . ?
V12 O23 V8 109.14(18) . . ?
V9 O23 V8 109.71(19) . . ?
V7 O24 V8 108.40(17) . . ?
V7 O24 V10 109.45(18) . 3_666 ?
V8 O24 V10 110.21(18) . 3_666 ?
V11 O25 V7 98.76(14) . . ?
V11 O25 V8 97.42(15) . . ?
V7 O25 V8 89.32(13) . . ?
V11 O25 V6 97.46(15) . . ?
V7 O25 V6 89.46(14) . . ?
V8 O25 V6 165.09(18) . . ?
V11 O25 V9 96.74(15) . . ?
V7 O25 V9 164.50(18) . . ?
V8 O25 V9 88.59(13) . . ?
V6 O25 V9 88.63(13) . . ?
V7 O26 La2 136.0(2) . 3_666 ?
V8 O27 La3 135.8(2) . 3_666 ?
V11 O28 V12 98.53(15) . . ?
V11 O28 V8 98.52(16) . . ?
V12 O28 V8 88.71(13) . . ?
V11 O28 V6 98.33(15) . 3_666 ?
V12 O28 V6 89.16(13) . 3_666 ?
V8 O28 V6 163.15(19) . 3_666 ?
V11 O28 V10 97.79(16) . 3_666 ?
V12 O28 V10 163.67(19) . 3_666 ?
V8 O28 V10 89.02(13) . 3_666 ?
V6 O28 V10 88.34(13) 3_666 3_666 ?
V11 O29 V10 99.01(16) . . ?
V11 O29 V12 97.54(15) . . ?
V10 O29 V12 163.45(18) . . ?
V11 O29 V9 98.89(16) . . ?
V10 O29 V9 89.17(14) . . ?
V12 O29 V9 88.58(13) . . ?
V11 O29 V7 97.20(15) . 3_666 ?
V10 O29 V7 88.87(13) . 3_666 ?
V12 O29 V7 88.76(14) . 3_666 ?
V9 O29 V7 163.89(18) . 3_666 ?
V7 O30 V6 108.65(18) 3_666 3_666 ?
V7 O30 V12 110.00(18) 3_666 . ?
V6 O30 V12 109.16(17) 3_666 . ?
V10 O31 La2 133.3(2) . . ?
V12 O32 La2 134.9(2) . . ?
V9 O33 La2 134.7(2) . . ?
La2 O34 H34A 114(6) . . ?
La2 O34 H34B 132(6) . . ?
H34A O34 H34B 113(8) . . ?
La2 O35 H35A 112(5) . . ?
La2 O35 H35B 126(5) . . ?
H35A O35 H35B 105(7) . . ?
La2 O36 H36A 127(6) . . ?
La2 O36 H36B 138(6) . . ?
H36A O36 H36B 95(8) . . ?
La2 O37 H37A 117(9) . . ?
La2 O37 H37B 126(7) . . ?
H37A O37 H37B 117(10) . . ?
La2 O38 H38A 129(7) . . ?
La2 O38 H38B 125(7) . . ?
H38A O38 H38B 103(9) . . ?
V6 O39 La3 137.2(2) . . ?
La3 O40 H40A 117(7) . . ?
La3 O40 H40B 109(7) . . ?
H40A O40 H40B 134(10) . . ?
La3 O41A H41A 117(7) . . ?
La3 O41A H41B 107(7) . . ?
H41A O41A H41B 124(10) . . ?
La3 O42 H42A 124(6) . . ?
La3 O42 H42B 131(6) . . ?
H42A O42 H42B 104(8) . . ?
V10 O43 La3 136.2(2) . . ?
V12 O44 La3 135.2(2) . 3_666 ?

loop_
_geom_bond_atom_site_label_1
_geom_bond_atom_site_label_2
_geom_bond_distance
_geom_bond_site_symmetry_2
_geom_bond_publ_flag
La1 O21 2.493(4) . ?
La1 O18 2.502(4) . ?
La1 O16 2.520(5) . ?
La1 O1 2.527(3) . ?
La1 O17 2.533(4) . ?
La1 O19 2.536(3) . ?
La1 O20 2.539(4) . ?
La1 O15 2.596(4) . ?
La1 O2 2.672(4) . ?
La1 V1 3.4158(9) . ?
La2 O32 2.518(4) . ?
La2 O34 2.520(5) . ?
La2 O33 2.523(4) . ?
La2 O37 2.531(6) . ?
La2 O31 2.536(4) . ?
La2 O38 2.545(5) . ?
La2 O36 2.551(4) . ?
La2 O26 2.555(3) 3_666 ?
La2 O35 2.584(4) . ?
La3 O45 2.399(7) . ?
La3 O41A 2.470(11) . ?
La3 O39 2.523(4) . ?
La3 O40 2.525(5) . ?
La3 O46A 2.539(12) . ?
La3 O42 2.548(5) . ?
La3 O43 2.550(4) . ?
La3 O27 2.551(4) 3_666 ?
La3 O44 2.567(4) 3_666 ?
La3 O46B 2.581(12) . ?
La3 O41B 2.68(2) . ?
V1 O2 1.623(4) . ?
V1 O3 1.778(4) . ?
V1 O1 1.847(4) . ?
V1 O4 1.957(4) . ?
V1 O8 2.039(4) 3_767 ?
V1 O5 2.206(4) 3_767 ?
V1 V3 3.0523(14) 3_767 ?
V1 V5 3.0906(13) . ?
V1 V4 3.1155(14) . ?
V2 O6 1.668(4) . ?
V2 O7 1.711(4) . ?
V2 O8 1.902(4) . ?
V2 O4 1.947(4) . ?
V2 O5 2.083(4) . ?
V2 O5 2.150(4) 3_767 ?
V2 V4 3.0456(13) 3_767 ?
V2 V5 3.0696(13) . ?
V3 O11 1.599(4) . ?
V3 O10 1.836(4) . ?
V3 O12 1.838(4) . ?
V3 O8 1.982(4) . ?
V3 O4 1.997(4) 3_767 ?
V3 O5 2.259(4) 3_767 ?
V3 V4 3.1009(13) . ?
V3 V5 3.1173(13) . ?
V4 O14 1.612(4) . ?
V4 O13 1.813(4) . ?
V4 O12 1.856(4) . ?
V4 O1 1.890(4) . ?
V4 O6 2.077(4) 3_767 ?
V4 O5 2.273(4) 3_767 ?
V4 V5 3.0747(13) . ?
V5 O9 1.587(4) . ?
V5 O10 1.867(4) . ?
V5 O13 1.868(4) . ?
V5 O3 1.897(4) . ?
V5 O7 1.994(4) . ?
V5 O5 2.342(4) 3_767 ?
V6 O39 1.641(4) . ?
V6 O18 1.641(4) . ?
V6 O22 1.941(4) . ?
V6 O30 1.943(4) 3_666 ?
V6 O25 2.245(4) . ?
V6 O28 2.272(4) 3_666 ?
V7 O26 1.640(4) . ?
V7 O19 1.658(4) . ?
V7 O24 1.938(4) . ?
V7 O30 1.939(4) 3_666 ?
V7 O25 2.235(4) . ?
V7 O29 2.306(4) 3_666 ?
V8 O27 1.645(4) . ?
V8 O20 1.650(4) . ?
V8 O23 1.935(4) . ?
V8 O24 1.939(4) . ?
V8 O25 2.239(4) . ?
V8 O28 2.259(4) . ?
V9 O33 1.650(4) . ?
V9 O21 1.650(4) . ?
V9 O23 1.934(4) . ?
V9 O22 1.936(4) . ?
V9 O29 2.250(4) . ?
V9 O25 2.290(4) . ?
V10 O31 1.645(4) . ?
V10 O43 1.646(4) . ?
V10 O22 1.936(4) . ?
V10 O24 1.948(4) 3_666 ?
V10 O29 2.224(4) . ?
V10 O28 2.289(4) 3_666 ?
V11 O28 1.891(4) 3_666 ?
V11 O28 1.891(4) . ?
V11 O29 1.924(4) 3_666 ?
V11 O29 1.924(4) . ?
V11 O25 1.951(3) . ?
V11 O25 1.951(3) 3_666 ?
V12 O44 1.642(4) . ?
V12 O32 1.649(4) . ?
V12 O23 1.932(4) . ?
V12 O30 1.950(4) . ?
V12 O28 2.248(4) . ?
V12 O29 2.249(4) . ?
O15 H15A 0.83(3) . ?
O15 H15B 0.81(3) . ?
O16 H16A 0.72(9) . ?
O16 H16B 0.86(9) . ?
O17 H17A 0.80(3) . ?
O17 H17B 0.80(3) . ?
O34 H34A 0.81(3) . ?
O34 H34B 0.81(3) . ?
O35 H35A 0.86(8) . ?
O35 H35B 0.80(8) . ?
O36 H36A 0.82(3) . ?
O36 H36B 0.82(3) . ?
O37 H37A 0.83(3) . ?
O37 H37B 0.93(2) . ?
O38 H38A 0.81(3) . ?
O38 H38B 0.83(3) . ?
O40 H40A 0.79(10) . ?
O40 H40B 0.82(10) . ?
O41A H41A 0.83(3) . ?
O41A H41B 0.85(3) . ?
O42 H42A 0.83(3) . ?
O42 H42B 0.83(3) . ?

loop_
_geom_torsion_atom_site_label_1
_geom_torsion_atom_site_label_2
_geom_torsion_atom_site_label_3
_geom_torsion_atom_site_label_4
_geom_torsion
_geom_torsion_site_symmetry_1
_geom_torsion_site_symmetry_2
_geom_torsion_site_symmetry_3
_geom_torsion_site_symmetry_4
_geom_torsion_publ_flag
O2 V1 O1 V4 173.8(2) . . . . ?
O3 V1 O1 V4 69.2(2) . . . . ?
O4 V1 O1 V4 -40.0(5) . . . . ?
O8 V1 O1 V4 -88.3(2) 3_767 . . . ?
O5 V1 O1 V4 -12.39(18) 3_767 . . . ?
V3 V1 O1 V4 -89.06(19) 3_767 . . . ?
V5 V1 O1 V4 36.78(16) . . . . ?
La1 V1 O1 V4 170.5(3) . . . . ?
O2 V1 O1 La1 3.34(18) . . . . ?
O3 V1 O1 La1 -101.31(16) . . . . ?
O4 V1 O1 La1 149.6(3) . . . . ?
O8 V1 O1 La1 101.25(15) 3_767 . . . ?
O5 V1 O1 La1 177.15(16) 3_767 . . . ?
V3 V1 O1 La1 100.48(13) 3_767 . . . ?
V5 V1 O1 La1 -133.68(11) . . . . ?
V4 V1 O1 La1 -170.5(3) . . . . ?
O14 V4 O1 V1 -176.2(2) . . . . ?
O13 V4 O1 V1 -70.4(2) . . . . ?
O12 V4 O1 V1 31.1(5) . . . . ?
O6 V4 O1 V1 87.9(2) 3_767 . . . ?
O5 V4 O1 V1 12.13(17) 3_767 . . . ?
V2 V4 O1 V1 56.41(16) 3_767 . . . ?
V5 V4 O1 V1 -37.02(17) . . . . ?
V3 V4 O1 V1 12.8(2) . . . . ?
O14 V4 O1 La1 -12.4(4) . . . . ?
O13 V4 O1 La1 93.5(3) . . . . ?
O12 V4 O1 La1 -165.0(3) . . . . ?
O6 V4 O1 La1 -108.2(3) 3_767 . . . ?
O5 V4 O1 La1 176.0(3) 3_767 . . . ?
V2 V4 O1 La1 -139.7(3) 3_767 . . . ?
V5 V4 O1 La1 126.9(3) . . . . ?
V3 V4 O1 La1 176.6(2) . . . . ?
V1 V4 O1 La1 163.9(5) . . . . ?
O3 V1 O2 La1 94.61(18) . . . . ?
O1 V1 O2 La1 -3.17(17) . . . . ?
O4 V1 O2 La1 -169.15(14) . . . . ?
O8 V1 O2 La1 -91.15(16) 3_767 . . . ?
V3 V1 O2 La1 -130.76(11) 3_767 . . . ?
V5 V1 O2 La1 87.0(2) . . . . ?
V4 V1 O2 La1 1.3(2) . . . . ?
O2 V1 O3 V5 -170.8(2) . . . . ?
O1 V1 O3 V5 -72.9(2) . . . . ?
O4 V1 O3 V5 83.6(2) . . . . ?
O8 V1 O3 V5 24.1(6) 3_767 . . . ?
O5 V1 O3 V5 5.9(2) 3_767 . . . ?
V3 V1 O3 V5 83.5(2) 3_767 . . . ?
V4 V1 O3 V5 -41.22(18) . . . . ?
La1 V1 O3 V5 -119.60(18) . . . . ?
O9 V5 O3 V1 177.9(2) . . . . ?
O10 V5 O3 V1 -16.3(5) . . . . ?
O13 V5 O3 V1 74.3(2) . . . . ?
O7 V5 O3 V1 -82.1(2) . . . . ?
O5 V5 O3 V1 -5.70(19) 3_767 . . . ?
V2 V5 O3 V1 -50.98(18) . . . . ?
V4 V5 O3 V1 41.95(18) . . . . ?
V3 V5 O3 V1 -5.4(3) . . . . ?
O7 V2 O6 V4 179.37(17) . . . 3_767 ?
O8 V2 O6 V4 -81.23(19) . . . 3_767 ?
O4 V2 O6 V4 80.41(19) . . . 3_767 ?
O5 V2 O6 V4 -0.04(18) . . . 3_767 ?
O5 V2 O6 V4 4.8(8) 3_767 . . 3_767 ?
V5 V2 O6 V4 179.00(7) . . . 3_767 ?
O6 V2 O7 V5 -179.64(19) . . . . ?
O8 V2 O7 V5 79.1(2) . . . . ?
O4 V2 O7 V5 -80.1(2) . . . . ?
O5 V2 O7 V5 -1.9(8) . . . . ?
O5 V2 O7 V5 -0.89(19) 3_767 . . . ?
V4 V2 O7 V5 -178.89(8) 3_767 . . . ?
O11 V3 O10 V5 176.2(2) . . . . ?
O12 V3 O10 V5 71.7(2) . . . . ?
O8 V3 O10 V5 -82.9(2) . . . . ?
O4 V3 O10 V5 -26.6(5) 3_767 . . . ?
O5 V3 O10 V5 -6.9(2) 3_767 . . . ?
V1 V3 O10 V5 -81.5(2) 3_767 . . . ?
V4 V3 O10 V5 40.55(18) . . . . ?
O9 V5 O10 V3 -177.0(2) . . . . ?
O13 V5 O10 V3 -72.8(2) . . . . ?
O3 V5 O10 V3 17.3(5) . . . . ?
O7 V5 O10 V3 82.9(2) . . . . ?
O5 V5 O10 V3 6.71(19) 3_767 . . . ?
V2 V5 O10 V3 51.89(18) . . . . ?
V4 V5 O10 V3 -40.94(18) . . . . ?
V1 V5 O10 V3 7.1(3) . . . . ?
O11 V3 O12 V4 -174.5(2) . . . . ?
O10 V3 O12 V4 -70.0(2) . . . . ?
O8 V3 O12 V4 28.7(5) . . . . ?
O4 V3 O12 V4 85.4(2) 3_767 . . . ?
O5 V3 O12 V4 10.12(19) 3_767 . . . ?
V1 V3 O12 V4 84.2(2) 3_767 . . . ?
V5 V3 O12 V4 -38.71(18) . . . . ?
O14 V4 O12 V3 178.5(2) . . . . ?
O13 V4 O12 V3 72.2(2) . . . . ?
O1 V4 O12 V3 -28.9(5) . . . . ?
O6 V4 O12 V3 -85.4(2) 3_767 . . . ?
O5 V4 O12 V3 -10.08(19) 3_767 . . . ?
V2 V4 O12 V3 -54.04(18) 3_767 . . . ?
V5 V4 O12 V3 39.27(18) . . . . ?
V1 V4 O12 V3 -9.1(3) . . . . ?
O14 V4 O13 V5 -178.9(2) . . . . ?
O12 V4 O13 V5 -75.9(2) . . . . ?
O1 V4 O13 V5 79.2(2) . . . . ?
O6 V4 O13 V5 6.1(5) 3_767 . . . ?
O5 V4 O13 V5 2.35(19) 3_767 . . . ?
V2 V4 O13 V5 3.6(3) 3_767 . . . ?
V3 V4 O13 V5 -44.64(17) . . . . ?
V1 V4 O13 V5 47.81(17) . . . . ?
O9 V5 O13 V4 179.0(2) . . . . ?
O10 V5 O13 V4 75.6(2) . . . . ?
O3 V5 O13 V4 -79.0(2) . . . . ?
O7 V5 O13 V4 -5.2(5) . . . . ?
O5 V5 O13 V4 -2.30(18) 3_767 . . . ?
V2 V5 O13 V4 -2.8(3) . . . . ?
V1 V5 O13 V4 -48.33(17) . . . . ?
V3 V5 O13 V4 44.50(17) . . . . ?
O39 V6 O18 La1 177.3(2) . . . . ?
O22 V6 O18 La1 74.8(3) . . . . ?
O30 V6 O18 La1 -80.8(3) 3_666 . . . ?
O25 V6 O18 La1 -3.4(3) . . . . ?
O28 V6 O18 La1 -6.5(8) 3_666 . . . ?
O26 V7 O19 La1 179.1(2) . . . . ?
O24 V7 O19 La1 -78.9(3) . . . . ?
O30 V7 O19 La1 76.7(3) 3_666 . . . ?
O25 V7 O19 La1 -1.1(3) . . . . ?
O29 V7 O19 La1 -2.1(9) 3_666 . . . ?
O27 V8 O20 La1 -179.1(2) . . . . ?
O23 V8 O20 La1 -76.4(3) . . . . ?
O24 V8 O20 La1 79.6(3) . . . . ?
O25 V8 O20 La1 2.0(2) . . . . ?
O28 V8 O20 La1 0.9(8) . . . . ?
O33 V9 O21 La1 -178.6(3) . . . . ?
O23 V9 O21 La1 78.5(3) . . . . ?
O22 V9 O21 La1 -75.8(3) . . . . ?
O29 V9 O21 La1 1.0(9) . . . . ?
O25 V9 O21 La1 1.4(3) . . . . ?
O19 V7 O26 La2 -179.0(3) . . . 3_666 ?
O24 V7 O26 La2 77.5(3) . . . 3_666 ?
O30 V7 O26 La2 -75.3(3) 3_666 . . 3_666 ?
O25 V7 O26 La2 1.6(8) . . . 3_666 ?
O29 V7 O26 La2 1.3(3) 3_666 . . 3_666 ?
O20 V8 O27 La3 179.5(3) . . . 3_666 ?
O23 V8 O27 La3 77.0(3) . . . 3_666 ?
O24 V8 O27 La3 -78.0(3) . . . 3_666 ?
O25 V8 O27 La3 -4.7(8) . . . 3_666 ?
O28 V8 O27 La3 -0.5(3) . . . 3_666 ?
O29 V11 O28 V12 -179.77(15) 3_666 . . . ?
O29 V11 O28 V12 0.23(15) . . . . ?
O25 V11 O28 V12 90.31(15) . . . . ?
O25 V11 O28 V12 -89.69(15) 3_666 . . . ?
O29 V11 O28 V8 90.26(15) 3_666 . . . ?
O29 V11 O28 V8 -89.74(15) . . . . ?
O25 V11 O28 V8 0.34(15) . . . . ?
O25 V11 O28 V8 -179.66(15) 3_666 . . . ?
O29 V11 O28 V6 -89.37(15) 3_666 . . 3_666 ?
O29 V11 O28 V6 90.63(15) . . . 3_666 ?
O25 V11 O28 V6 -179.29(15) . . . 3_666 ?
O25 V11 O28 V6 0.71(15) 3_666 . . 3_666 ?
O29 V11 O28 V10 0.08(15) 3_666 . . 3_666 ?
O29 V11 O28 V10 -179.92(15) . . . 3_666 ?
O25 V11 O28 V10 -89.84(15) . . . 3_666 ?
O25 V11 O28 V10 90.16(15) 3_666 . . 3_666 ?
O43 V10 O31 La2 179.5(2) . . . . ?
O22 V10 O31 La2 -77.6(3) . . . . ?
O24 V10 O31 La2 78.9(3) 3_666 . . . ?
O29 V10 O31 La2 0.4(3) . . . . ?
O28 V10 O31 La2 3.5(8) 3_666 . . . ?
O44 V12 O32 La2 179.2(3) . . . . ?
O23 V12 O32 La2 77.0(3) . . . . ?
O30 V12 O32 La2 -78.9(3) . . . . ?
O28 V12 O32 La2 -4.1(8) . . . . ?
O29 V12 O32 La2 -0.8(3) . . . . ?
O21 V9 O33 La2 -179.2(3) . . . . ?
O23 V9 O33 La2 -76.9(3) . . . . ?
O22 V9 O33 La2 78.1(3) . . . . ?
O29 V9 O33 La2 0.9(3) . . . . ?
O25 V9 O33 La2 1.0(9) . . . . ?
O18 V6 O39 La3 180.0(3) . . . . ?
O22 V6 O39 La3 -76.5(3) . . . . ?
O30 V6 O39 La3 78.0(3) 3_666 . . . ?
O25 V6 O39 La3 2.6(9) . . . . ?
O28 V6 O39 La3 1.0(3) 3_666 . . . ?
O31 V10 O43 La3 179.0(3) . . . . ?
O22 V10 O43 La3 75.2(3) . . . . ?
O24 V10 O43 La3 -78.7(3) 3_666 . . . ?
O29 V10 O43 La3 -4.0(8) . . . . ?
O28 V10 O43 La3 -2.0(3) 3_666 . . . ?
O32 V12 O44 La3 178.4(3) . . . 3_666 ?
O23 V12 O44 La3 -78.5(3) . . . 3_666 ?
O30 V12 O44 La3 77.0(3) . . . 3_666 ?
O28 V12 O44 La3 -0.7(3) . . . 3_666 ?
O29 V12 O44 La3 -1.3(9) . . . 3_666 ?
